data_7715288
loop_
_publ_author_name
'Meyer, Marco'
'Prescimone, Alessandro'
'Constable, Edwin C.'
'Housecroft, Catherine E.'

_publ_section_title
;
 Introducing sterically demanding substituents and
 &#x3c0;-&#x3c0;-interactions into [Cu(P^P)(N^N)]<sup>+</sup> complexes.
;
_journal_issue 12
_journal_name_full 'Dalton transactions (Cambridge, England : 2003)'
_journal_page_first 5453
_journal_page_last 5465
_journal_paper_doi 10.1039/d4dt00276h
_journal_volume 53
_journal_year 2024
_chemical_formula_moiety 'C53 H50 Cu N2 O P2, F6 P'
_chemical_formula_sum 'C53 H50 Cu F6 N2 O P3'
_chemical_formula_weight 1001.40
_space_group_crystal_system orthorhombic
_space_group_IT_number 61
_space_group_name_Hall '-P 2ac 2ab'
_space_group_name_H-M_alt 'P b c a'
_atom_sites_solution_hydrogens geom
_atom_sites_solution_primary dual
_audit_creation_date 2022-02-23
_audit_creation_method
;
Olex2 1.5
(compiled 2021.12.09 svn.r5202d8cf for OlexSys, GUI svn.r6439)
;
_audit_update_record
;
2024-01-09 deposited with the CCDC.	2024-02-20 downloaded from the CCDC.
;
_cell_angle_alpha 90
_cell_angle_beta 90
_cell_angle_gamma 90
_cell_formula_units_Z 8
_cell_length_a 19.4572(3)
_cell_length_b 24.5273(3)
_cell_length_c 20.2217(4)
_cell_measurement_reflns_used 101027
_cell_measurement_temperature 150
_cell_measurement_theta_max 73.00
_cell_measurement_theta_min 3.60
_cell_volume 9650.5(3)
_computing_cell_refinement 'X-Area Recipe 1.37.0.0 (STOE, 2021)'
_computing_data_collection 'X-Area Pilatus3_SV 1.31.175.0 (STOE, 2021)'
_computing_data_reduction
;
X-Area Integrate 2.5.1.0 (STOE, 2021)
X-Area LANA 2.6.2.0 (STOE, 2021)
;
_computing_molecular_graphics 'Olex2 1.5 (Dolomanov et al., 2009)'
_computing_publication_material 'Olex2 1.5 (Dolomanov et al., 2009)'
_computing_structure_refinement 'SHELXL 2018/3 (Sheldrick, 2015)'
_computing_structure_solution 'SHELXT 2018/2 (Sheldrick, 2018)'
_diffrn_ambient_temperature 150
_diffrn_detector 'EIGER2 1M'
_diffrn_detector_area_resol_mean 13.33
_diffrn_measured_fraction_theta_full 0.997
_diffrn_measured_fraction_theta_max 0.988
_diffrn_measurement_details
;
 1986 frames, detector distance = 40 mm
;
_diffrn_measurement_device 'Eulerian 4-circle diffractometer'
_diffrn_measurement_device_type Basel-Cu-Stoe
_diffrn_measurement_method 'rotation method, \w scans'
_diffrn_radiation_collimation '1.2 0.6 mm diameter'
_diffrn_radiation_monochromator 'Graded multilayer mirror'
_diffrn_radiation_polarisn_norm 270
_diffrn_radiation_probe x-ray
_diffrn_radiation_type 'Cu K\a'
_diffrn_radiation_wavelength 1.54186
_diffrn_reflns_av_R_equivalents 0.0354
_diffrn_reflns_av_unetI/netI 0.0160
_diffrn_reflns_Laue_measured_fraction_full 0.997
_diffrn_reflns_Laue_measured_fraction_max 0.988
_diffrn_reflns_limit_h_max 23
_diffrn_reflns_limit_h_min -13
_diffrn_reflns_limit_k_max 30
_diffrn_reflns_limit_k_min -30
_diffrn_reflns_limit_l_max 23
_diffrn_reflns_limit_l_min -24
_diffrn_reflns_number 80876
_diffrn_reflns_point_group_measured_fraction_full 0.997
_diffrn_reflns_point_group_measured_fraction_max 0.988
_diffrn_reflns_theta_full 67.686
_diffrn_reflns_theta_max 72.808
_diffrn_reflns_theta_min 3.604
_diffrn_source 'Axo Cu'
_diffrn_source_current 1.00
_diffrn_source_power 0.050
_diffrn_source_voltage 50
_exptl_absorpt_coefficient_mu 2.118
_exptl_absorpt_correction_T_max 0.4984
_exptl_absorpt_correction_T_min 0.2007
_exptl_absorpt_correction_type multi-scan
_exptl_absorpt_process_details
;
STOE X-Red32, absorption correction by Gaussian integration, analogous to
P. Coppens in: F. R. Ahmed (Editor), "Crystallographic Computing", Munksgaard,
Copenhagen (1970), 255 - 270. Afterwards scaling of reflection intensities was
performed within STOE LANA. J. Koziskova, F. Hahn, J. Richter, J. Kozisek, Acta
Chimica Slovaca, vol. 9, no. 2, 2016, pp. 136 - 140.
Finally a spherical absorption correction was done within STOE LANA.
;
_exptl_crystal_colour yellow
_exptl_crystal_colour_primary yellow
_exptl_crystal_density_diffrn 1.378
_exptl_crystal_density_method 'not measured'
_exptl_crystal_description block
_exptl_crystal_F_000 4144
_exptl_crystal_recrystallization_method
'The material was recrystallised from a mixture of DCM and Et2O  by solvent layering'
_exptl_crystal_size_max 0.23
_exptl_crystal_size_mid 0.197
_exptl_crystal_size_min 0.17
_exptl_crystal_size_rad 0.200
_refine_diff_density_max 1.141
_refine_diff_density_min -0.575
_refine_diff_density_rms 0.085
_refine_ls_extinction_coef 0.00045(5)
_refine_ls_extinction_expression Fc^*^=kFc[1+0.001xFc^2^\l^3^/sin(2\q)]^-1/4^
_refine_ls_extinction_method 'SHELXL-2018/3 (Sheldrick 2018)'
_refine_ls_goodness_of_fit_ref 1.085
_refine_ls_hydrogen_treatment constr
_refine_ls_matrix_type full
_refine_ls_number_parameters 598
_refine_ls_number_reflns 9493
_refine_ls_number_restraints 0
_refine_ls_restrained_S_all 1.085
_refine_ls_R_factor_all 0.0643
_refine_ls_R_factor_gt 0.0574
_refine_ls_shift/su_max 0.001
_refine_ls_shift/su_mean 0.000
_refine_ls_structure_factor_coef Fsqd
_refine_ls_weighting_details 'w=1/[\s^2^(Fo^2^)+(0.0829P)^2^+15.6574P] where P=(Fo^2^+2Fc^2^)/3'
_refine_ls_weighting_scheme calc
_refine_ls_wR_factor_gt 0.1506
_refine_ls_wR_factor_ref 0.1643
_reflns_Friedel_coverage 0.000
_reflns_number_gt 8541
_reflns_number_total 9493
_reflns_threshold_expression 'I > 2\s(I)'
_cod_data_source_file d4dt00276h2.cif
_cod_data_source_block mem138b_150k
_cod_depositor_comments 'Adding full bibliography for 7715280--7715292.cif.'
_cod_database_code 7715288
_shelx_shelxl_version_number 2018/3
_shelx_space_group_comment
;
The symmetry employed for this shelxl refinement is uniquely defined
by the following loop, which should always be used as a source of
symmetry information in preference to the above space-group names.
They are only intended as comments.
;
_shelx_estimated_absorpt_t_max 0.715
_shelx_estimated_absorpt_t_min 0.642
_olex2_refinement_description
;
1. Fixed Uiso
 At 1.2 times of:
  All C(H) groups, All C(H,H) groups
 At 1.5 times of:
  All C(H,H,H) groups
2.a Ternary CH refined with riding coordinates:
 C13(H13)
2.b Secondary CH2 refined with riding coordinates:
 C11(H11A,H11B), C12(H12A,H12B), C16(H16A,H16B), C14(H14A,H14B)
2.c Aromatic/amide H refined with riding coordinates:
 C19(H19), C2(H2), C3(H3), C4(H4), C23(H23), C7(H7), C25(H25), C38(H38),
 C43(H43), C35(H35), C20(H20), C32(H32), C41(H41), C26(H26), C21(H21), C8(H8),
 C40(H40), C22(H22), C34(H34), C39(H39), C33(H33), C27(H27), C29(H29), C10(H10),
  C47(H47), C9(H9), C44(H44), C49(H49), C51(H51), C53(H53), C45(H45), C28(H28),
 C50(H50), C46(H46), C52(H52)
2.d Idealised Me refined as rotating group:
 C17(H17A,H17B,H17C), C15(H15A,H15B,H15C)
;
_olex2_date_sample_data_collection 2022-02-21
_olex2_date_sample_submission 2022-01-20
_olex2_exptl_crystal_mounting_method 'The crystal was mounted on a mylar loop in perfluoroether oil'
_olex2_submission_original_sample_id MEM138b_150K
_olex2_submission_special_instructions 'No special instructions were received'
_stoe_detector_distance '40.0 mm'
_stoe_detector_pixelsize_x '0.075 mm'
_stoe_detector_pixelsize_y '0.075 mm'
_stoe_detector_size_x '8.0 cm'
_stoe_detector_size_y '7.7 cm'
_stoe_evaluation_integration_a 7.2
_stoe_evaluation_integration_b 0.0
_stoe_evaluation_integration_ems 0.016
_stoe_evaluation_lana_bis_l_even_max -
_stoe_evaluation_lana_bis_l_odd_max -
_stoe_evaluation_lana_bos_l_even_max 4
_stoe_evaluation_lana_bos_l_odd_max 1
_stoe_evaluation_lana_completeness 98.4
_stoe_evaluation_lana_dxs_max_order 1
_stoe_evaluation_lana_dys_max_order 1
_stoe_evaluation_lana_fs_max_order 3
_stoe_evaluation_lana_max_2theta_available 146.1
_stoe_evaluation_lana_max_2theta_desired 146.1
_stoe_evaluation_lana_mean_redundancy 8.5
_stoe_evaluation_lana_number_refls_after_or 80883
_stoe_evaluation_lana_number_refls_outliers 29115
_stoe_evaluation_lana_number_refls_total 109998
_stoe_evaluation_lana_number_refls_unique 9499
_stoe_evaluation_lana_number_refls_written 80883
_stoe_evaluation_lana_or_c1 0.035
_stoe_evaluation_lana_or_c2 0
_stoe_evaluation_lana_or_c3 0
_stoe_evaluation_lana_or_c4 0.7
_stoe_evaluation_lana_point_group mmm
_stoe_evaluation_lana_table
;
#----------------------------------------------------------------------------
2Theta          12.6   28.4   44.2   60.0   75.8   91.6  107.4  123.2  139.0
#----------------------------------------------------------------------------
<Resolution>    5.28   2.95   2.02   1.50   1.25   1.08   0.95   0.88   0.83
N(total)         156   2080   5235  12508  24806  26123  15979  15124   7987
<Redundancy>     2.1    5.4    6.2    9.1   13.6   12.0    6.9    6.7    4.8
Complet. [%%]    92.2  100.0  100.0  100.0  100.0   99.9   99.9   99.6   89.5
<I/sigma>      345.7  141.1   82.2   47.9   29.9   22.2   15.8   13.7   10.8
R(int)         0.020  0.022  0.023  0.033  0.035  0.043  0.052  0.062  0.125
#----------------------------------------------------------------------------
;
_stoe_measurement_identifier MEM138b_150K
_stoe_measurement_max_exposure_per_frame '18.0 s'
_stoe_measurement_mean_exposure_per_frame '17.4 s'
_stoe_measurement_min_exposure_per_frame '4.0 s'
_stoe_measurement_total_exposure_time '9.6 h'
_stoe_measurement_total_frame_number 1986
_stoe_measurement_total_run_number 46
_stoe_measurement_tube_power '50.0 W'

loop_
_space_group_symop_operation_xyz
'x, y, z'
'-x+1/2, -y, z+1/2'
'-x, y+1/2, -z+1/2'
'x+1/2, -y+1/2, -z'
'-x, -y, -z'
'x-1/2, y, -z-1/2'
'x, -y-1/2, z-1/2'
'-x-1/2, y-1/2, z'

loop_
_atom_site_label
_atom_site_type_symbol
_atom_site_fract_x
_atom_site_fract_y
_atom_site_fract_z
_atom_site_U_iso_or_equiv
_atom_site_adp_type
_atom_site_occupancy
_atom_site_site_symmetry_order
_atom_site_calc_flag
_atom_site_refinement_flags_posn
_atom_site_refinement_flags_adp
_atom_site_refinement_flags_occupancy
_atom_site_disorder_assembly
_atom_site_disorder_group
Cu1 Cu 0.31466(2) 0.60880(2) 0.15310(2) 0.02799(14) Uani 1 1 d . . . . .
P1 P 0.39136(4) 0.56923(3) 0.08373(3) 0.02813(17) Uani 1 1 d . . . . .
P2 P 0.35784(4) 0.62491(3) 0.25486(3) 0.02923(18) Uani 1 1 d . . . . .
P3 P 0.44890(4) 0.84932(3) 0.04829(4) 0.0402(2) Uani 1 1 d . . . . .
O1 O 0.41718(10) 0.51820(8) 0.21056(9) 0.0317(4) Uani 1 1 d . . . . .
F1 F 0.46999(12) 0.90945(8) 0.02549(12) 0.0595(6) Uani 1 1 d . . . . .
F4 F 0.42844(13) 0.78921(9) 0.07064(12) 0.0658(6) Uani 1 1 d . . . . .
N1 N 0.21747(11) 0.57294(9) 0.13714(11) 0.0271(5) Uani 1 1 d . . . . .
N2 N 0.26301(12) 0.67319(10) 0.10953(12) 0.0331(5) Uani 1 1 d . . . . .
F6 F 0.52699(12) 0.83649(11) 0.06375(16) 0.0801(8) Uani 1 1 d . . . . .
F3 F 0.4605(2) 0.82930(11) -0.02531(13) 0.0943(10) Uani 1 1 d . . . . .
F2 F 0.4397(2) 0.87028(11) 0.12079(13) 0.0920(10) Uani 1 1 d . . . . .
F5 F 0.37219(13) 0.86311(14) 0.0310(2) 0.1025(12) Uani 1 1 d . . . . .
C5 C 0.17634(14) 0.60424(11) 0.09851(13) 0.0290(6) Uani 1 1 d . . . . .
C18 C 0.36224(15) 0.50201(11) 0.05774(13) 0.0297(6) Uani 1 1 d . . . . .
C6 C 0.20017(14) 0.66084(11) 0.08602(13) 0.0286(5) Uani 1 1 d . . . . .
C48 C 0.43659(15) 0.66614(12) 0.25768(14) 0.0337(6) Uani 1 1 d . . . . .
C1 C 0.19773(15) 0.52146(12) 0.15157(13) 0.0302(6) Uani 1 1 d . . . . .
C30 C 0.47567(15) 0.55830(12) 0.12090(14) 0.0323(6) Uani 1 1 d . . . . .
C19 C 0.39594(15) 0.45394(12) 0.07460(14) 0.0335(6) Uani 1 1 d . . . . .
H19 H 0.437446 0.455394 0.097347 0.040 Uiso 1 1 calc R U . . .
C37 C 0.37993(15) 0.56650(12) 0.30757(14) 0.0338(6) Uani 1 1 d . . . . .
C36 C 0.40933(15) 0.52020(12) 0.27922(14) 0.0322(6) Uani 1 1 d . . . . .
C2 C 0.13721(15) 0.50017(12) 0.12576(15) 0.0353(6) Uani 1 1 d . . . . .
H2 H 0.124528 0.464492 0.135452 0.042 Uiso 1 1 calc R U . . .
C3 C 0.09598(15) 0.53181(13) 0.08586(15) 0.0361(6) Uani 1 1 d . . . . .
H3 H 0.055658 0.517572 0.068203 0.043 Uiso 1 1 calc R U . . .
C31 C 0.47922(15) 0.53650(12) 0.18477(14) 0.0329(6) Uani 1 1 d . . . . .
C24 C 0.41225(15) 0.60404(12) 0.00607(15) 0.0332(6) Uani 1 1 d . . . . .
C4 C 0.11500(15) 0.58475(13) 0.07233(14) 0.0339(6) Uani 1 1 d . . . . .
H4 H 0.087384 0.607000 0.046233 0.041 Uiso 1 1 calc R U . . .
C23 C 0.30020(16) 0.49871(13) 0.02337(15) 0.0354(6) Uani 1 1 d . . . . .
H23 H 0.277060 0.530493 0.011843 0.042 Uiso 1 1 calc R U . . .
C42 C 0.29959(16) 0.66447(12) 0.30667(14) 0.0351(6) Uani 1 1 d . . . . .
C7 C 0.16011(16) 0.69912(13) 0.05340(15) 0.0364(6) Uani 1 1 d . . . . .
H7 H 0.117378 0.689508 0.036420 0.044 Uiso 1 1 calc R U . . .
C25 C 0.41779(16) 0.57741(13) -0.05415(14) 0.0363(6) Uani 1 1 d . . . . .
H25 H 0.410484 0.539996 -0.056703 0.044 Uiso 1 1 calc R U . . .
C38 C 0.37104(17) 0.56655(14) 0.37599(15) 0.0407(7) Uani 1 1 d . . . . .
H38 H 0.351631 0.596747 0.396607 0.049 Uiso 1 1 calc R U . . .
C43 C 0.22950(16) 0.65998(14) 0.29401(16) 0.0394(7) Uani 1 1 d . . . . .
H43 H 0.214345 0.636521 0.260947 0.047 Uiso 1 1 calc R U . . .
C35 C 0.53708(16) 0.57478(14) 0.09153(15) 0.0391(7) Uani 1 1 d . . . . .
H35 H 0.536473 0.588971 0.048887 0.047 Uiso 1 1 calc R U . . .
C11 C 0.24445(17) 0.48980(12) 0.19659(15) 0.0369(6) Uani 1 1 d . . . . .
H11A H 0.290399 0.490200 0.177994 0.044 Uiso 1 1 calc R U . . .
H11B H 0.246437 0.508291 0.238952 0.044 Uiso 1 1 calc R U . . .
C20 C 0.36788(18) 0.40380(13) 0.05761(16) 0.0414(7) Uani 1 1 d . . . . .
H20 H 0.390365 0.371816 0.069537 0.050 Uiso 1 1 calc R U . . .
C32 C 0.54063(16) 0.53238(15) 0.21849(16) 0.0418(7) Uani 1 1 d . . . . .
H32 H 0.541754 0.518306 0.261180 0.050 Uiso 1 1 calc R U . . .
C41 C 0.42808(16) 0.47532(13) 0.31637(16) 0.0403(7) Uani 1 1 d . . . . .
H41 H 0.446513 0.444659 0.295943 0.048 Uiso 1 1 calc R U . . .
C26 C 0.43432(19) 0.60685(15) -0.11079(16) 0.0445(8) Uani 1 1 d . . . . .
H26 H 0.437608 0.588892 -0.151171 0.053 Uiso 1 1 calc R U . . .
C21 C 0.30684(19) 0.40123(14) 0.02315(17) 0.0454(8) Uani 1 1 d . . . . .
H21 H 0.288538 0.367613 0.011238 0.054 Uiso 1 1 calc R U . . .
C8 C 0.18451(17) 0.75176(14) 0.04643(18) 0.0440(8) Uani 1 1 d . . . . .
H8 H 0.158072 0.778099 0.025272 0.053 Uiso 1 1 calc R U . . .
C40 C 0.41911(17) 0.47643(15) 0.38457(17) 0.0440(8) Uani 1 1 d . . . . .
H40 H 0.432055 0.446713 0.410268 0.053 Uiso 1 1 calc R U . . .
C22 C 0.27289(17) 0.44881(14) 0.00633(16) 0.0428(7) Uani 1 1 d . . . . .
H22 H 0.231484 0.447115 -0.016562 0.051 Uiso 1 1 calc R U . . .
C34 C 0.59871(17) 0.57037(16) 0.12478(17) 0.0472(8) Uani 1 1 d . . . . .
H34 H 0.639289 0.581518 0.104579 0.057 Uiso 1 1 calc R U . . .
C39 C 0.39096(18) 0.52185(16) 0.41361(16) 0.0458(8) Uani 1 1 d . . . . .
H39 H 0.385114 0.522702 0.459245 0.055 Uiso 1 1 calc R U . . .
C33 C 0.60006(18) 0.54933(17) 0.18823(17) 0.0513(9) Uani 1 1 d . . . . .
H33 H 0.641673 0.546644 0.210626 0.062 Uiso 1 1 calc R U . . .
C27 C 0.44588(19) 0.66211(16) -0.10793(18) 0.0494(8) Uani 1 1 d . . . . .
H27 H 0.457151 0.681302 -0.146083 0.059 Uiso 1 1 calc R U . . .
C29 C 0.4235(2) 0.66033(13) 0.00838(17) 0.0480(8) Uani 1 1 d . . . . .
H29 H 0.419377 0.678720 0.048407 0.058 Uiso 1 1 calc R U . . .
C10 C 0.28623(18) 0.72427(13) 0.10108(19) 0.0469(8) Uani 1 1 d . . . . .
H10 H 0.330098 0.732731 0.116198 0.056 Uiso 1 1 calc R U . . .
C47 C 0.3212(2) 0.69911(16) 0.35728(18) 0.0511(9) Uani 1 1 d . . . . .
H47 H 0.367741 0.702175 0.366994 0.061 Uiso 1 1 calc R U . . .
C9 C 0.2483(2) 0.76475(15) 0.0712(2) 0.0541(9) Uani 1 1 d . . . . .
H9 H 0.265454 0.800040 0.067725 0.065 Uiso 1 1 calc R U . . .
C44 C 0.18222(19) 0.68971(17) 0.32963(19) 0.0508(9) Uani 1 1 d . . . . .
H44 H 0.135558 0.686236 0.320596 0.061 Uiso 1 1 calc R U . . .
C49 C 0.44507(19) 0.70596(17) 0.21070(19) 0.0552(10) Uani 1 1 d . . . . .
H49 H 0.414013 0.708153 0.175840 0.066 Uiso 1 1 calc R U . . .
C51 C 0.54547(18) 0.73949(16) 0.26403(19) 0.0498(8) Uani 1 1 d . . . . .
H51 H 0.581596 0.764208 0.266828 0.060 Uiso 1 1 calc R U . . .
C53 C 0.4851(2) 0.66187(18) 0.3067(2) 0.0590(10) Uani 1 1 d . . . . .
H53 H 0.482139 0.633985 0.337757 0.071 Uiso 1 1 calc R U . . .
C45 C 0.2043(2) 0.72485(17) 0.37901(19) 0.0562(10) Uani 1 1 d . . . . .
H45 H 0.172542 0.745555 0.402497 0.067 Uiso 1 1 calc R U . . .
C28 C 0.4407(2) 0.68895(15) -0.0481(2) 0.0563(10) Uani 1 1 d . . . . .
H28 H 0.448696 0.726277 -0.045898 0.068 Uiso 1 1 calc R U . . .
C50 C 0.4987(2) 0.74294(18) 0.2139(2) 0.0597(10) Uani 1 1 d . . . . .
H50 H 0.502838 0.770057 0.182011 0.072 Uiso 1 1 calc R U . . .
C12 C 0.2238(3) 0.43177(15) 0.2082(2) 0.0635(11) Uani 1 1 d . . . . .
H12A H 0.224582 0.412693 0.166148 0.076 Uiso 1 1 calc R U . . .
H12B H 0.176860 0.431236 0.224232 0.076 Uiso 1 1 calc R U . . .
C16 C 0.2530(2) 0.41999(19) 0.3287(2) 0.0640(11) Uani 1 1 d . . . . .
H16A H 0.203396 0.420566 0.333785 0.077 Uiso 1 1 calc R U . . .
H16B H 0.269170 0.457212 0.333178 0.077 Uiso 1 1 calc R U . . .
C46 C 0.2735(2) 0.72902(18) 0.3932(2) 0.0615(10) Uani 1 1 d . . . . .
H46 H 0.288258 0.751953 0.426985 0.074 Uiso 1 1 calc R U . . .
C52 C 0.5383(2) 0.6992(2) 0.3099(2) 0.0706(13) Uani 1 1 d . . . . .
H52 H 0.570033 0.696690 0.344147 0.085 Uiso 1 1 calc R U . . .
C13 C 0.2700(3) 0.40000(17) 0.2582(2) 0.0688(13) Uani 1 1 d . . . . .
H13 H 0.317363 0.411355 0.249299 0.083 Uiso 1 1 calc R U . . .
C17 C 0.2839(3) 0.3857(2) 0.3858(3) 0.0832(16) Uani 1 1 d . . . . .
H17A H 0.331868 0.379653 0.377582 0.125 Uiso 1 1 calc R U . . .
H17B H 0.260521 0.351309 0.388320 0.125 Uiso 1 1 calc R U . . .
H17C H 0.278391 0.404967 0.426772 0.125 Uiso 1 1 calc R U . . .
C14 C 0.2666(3) 0.33835(19) 0.2425(3) 0.0789(14) Uani 1 1 d . . . . .
H14A H 0.282377 0.332197 0.197578 0.095 Uiso 1 1 calc R U . . .
H14B H 0.296971 0.318765 0.272135 0.095 Uiso 1 1 calc R U . . .
C15 C 0.1933(3) 0.3161(2) 0.2498(3) 0.0929(18) Uani 1 1 d . . . . .
H15A H 0.165160 0.329889 0.214604 0.139 Uiso 1 1 calc R U . . .
H15B H 0.174652 0.327586 0.291538 0.139 Uiso 1 1 calc R U . . .
H15C H 0.194262 0.277035 0.248013 0.139 Uiso 1 1 calc R U . . .

loop_
_atom_site_aniso_label
_atom_site_aniso_U_11
_atom_site_aniso_U_22
_atom_site_aniso_U_33
_atom_site_aniso_U_23
_atom_site_aniso_U_13
_atom_site_aniso_U_12
Cu1 0.0263(2) 0.0305(2) 0.0272(2) -0.00106(15) -0.00344(15) 0.00182(15)
P1 0.0291(4) 0.0300(3) 0.0253(3) -0.0020(2) 0.0002(3) 0.0001(3)
P2 0.0290(4) 0.0343(4) 0.0244(3) -0.0013(3) -0.0020(3) 0.0010(3)
P3 0.0408(5) 0.0380(4) 0.0416(4) 0.0020(3) 0.0003(3) -0.0051(3)
O1 0.0291(10) 0.0376(10) 0.0285(9) 0.0025(8) -0.0015(8) 0.0010(8)
F1 0.0690(14) 0.0424(11) 0.0672(14) 0.0119(10) -0.0101(11) -0.0120(10)
F4 0.0757(16) 0.0478(12) 0.0740(15) 0.0151(11) 0.0020(12) -0.0176(11)
N1 0.0236(11) 0.0324(11) 0.0254(10) 0.0001(9) 0.0002(9) 0.0004(9)
N2 0.0305(13) 0.0327(12) 0.0361(12) 0.0026(10) -0.0051(10) -0.0008(9)
F6 0.0457(13) 0.0770(17) 0.117(2) 0.0276(16) -0.0022(14) 0.0046(12)
F3 0.175(3) 0.0591(15) 0.0493(14) -0.0064(12) 0.0063(17) -0.0143(18)
F2 0.158(3) 0.0689(16) 0.0494(14) -0.0037(12) 0.0234(16) 0.0149(18)
F5 0.0427(14) 0.104(2) 0.160(3) 0.059(2) -0.0180(17) -0.0125(14)
C5 0.0306(14) 0.0344(14) 0.0220(12) -0.0019(10) 0.0009(10) 0.0027(11)
C18 0.0294(14) 0.0330(14) 0.0268(13) -0.0013(10) 0.0021(11) -0.0026(11)
C6 0.0274(14) 0.0338(14) 0.0247(12) 0.0001(10) -0.0001(10) 0.0015(11)
C48 0.0322(15) 0.0387(15) 0.0302(14) -0.0021(11) -0.0004(11) 0.0020(11)
C1 0.0303(14) 0.0322(14) 0.0282(13) -0.0022(10) 0.0037(11) -0.0008(11)
C30 0.0354(15) 0.0324(14) 0.0290(13) -0.0071(11) 0.0014(11) -0.0006(11)
C19 0.0327(15) 0.0358(15) 0.0319(14) -0.0008(11) 0.0013(11) 0.0000(11)
C37 0.0320(15) 0.0399(15) 0.0296(14) 0.0001(11) -0.0004(11) -0.0032(12)
C36 0.0288(14) 0.0408(15) 0.0269(13) 0.0041(11) -0.0035(11) -0.0032(11)
C2 0.0339(16) 0.0355(15) 0.0366(15) 0.0001(12) 0.0052(12) -0.0041(12)
C3 0.0286(15) 0.0442(16) 0.0354(15) -0.0035(12) -0.0028(11) -0.0069(12)
C31 0.0299(14) 0.0370(14) 0.0319(14) -0.0034(11) 0.0009(11) 0.0027(11)
C24 0.0314(15) 0.0341(14) 0.0340(14) 0.0001(11) 0.0011(11) 0.0024(11)
C4 0.0278(14) 0.0408(16) 0.0330(14) -0.0005(12) -0.0026(11) 0.0006(11)
C23 0.0347(15) 0.0375(15) 0.0339(14) -0.0048(12) -0.0022(12) 0.0014(12)
C42 0.0362(16) 0.0369(15) 0.0324(14) -0.0004(12) 0.0019(12) 0.0009(12)
C7 0.0290(15) 0.0428(16) 0.0373(15) 0.0048(12) -0.0048(12) 0.0023(12)
C25 0.0394(17) 0.0392(15) 0.0303(14) 0.0005(12) -0.0010(12) 0.0014(12)
C38 0.0422(17) 0.0525(18) 0.0274(14) 0.0038(13) 0.0002(12) 0.0022(14)
C43 0.0341(16) 0.0463(17) 0.0378(16) -0.0009(13) 0.0005(12) 0.0021(13)
C35 0.0358(16) 0.0495(18) 0.0321(15) -0.0073(13) 0.0035(12) -0.0063(13)
C11 0.0397(16) 0.0359(15) 0.0350(15) 0.0028(12) -0.0011(12) 0.0006(12)
C20 0.052(2) 0.0295(14) 0.0431(17) 0.0020(12) 0.0031(14) -0.0004(13)
C32 0.0301(16) 0.061(2) 0.0347(15) -0.0005(14) -0.0058(12) 0.0004(14)
C41 0.0360(17) 0.0428(17) 0.0420(16) 0.0083(13) -0.0048(13) 0.0009(13)
C26 0.049(2) 0.055(2) 0.0301(15) 0.0024(13) 0.0014(13) 0.0010(15)
C21 0.054(2) 0.0388(16) 0.0433(18) -0.0048(14) 0.0052(15) -0.0128(14)
C8 0.0384(17) 0.0408(17) 0.0530(19) 0.0136(14) -0.0092(14) 0.0039(13)
C40 0.0367(17) 0.0525(19) 0.0428(17) 0.0177(15) -0.0062(13) -0.0018(14)
C22 0.0356(17) 0.0502(18) 0.0425(17) -0.0107(14) -0.0009(13) -0.0072(14)
C34 0.0279(16) 0.072(2) 0.0421(17) -0.0093(16) 0.0040(13) -0.0055(15)
C39 0.0426(19) 0.064(2) 0.0307(15) 0.0110(14) -0.0033(13) -0.0060(15)
C33 0.0323(17) 0.079(3) 0.0427(18) -0.0072(17) -0.0067(14) -0.0023(16)
C27 0.051(2) 0.056(2) 0.0416(18) 0.0159(15) 0.0060(15) 0.0007(16)
C29 0.067(2) 0.0348(16) 0.0427(18) -0.0011(13) 0.0123(16) -0.0034(15)
C10 0.0376(17) 0.0364(16) 0.067(2) 0.0120(15) -0.0142(16) -0.0060(13)
C47 0.045(2) 0.061(2) 0.0469(19) -0.0189(17) 0.0036(15) 0.0015(16)
C9 0.054(2) 0.0378(17) 0.071(2) 0.0154(17) -0.0134(19) -0.0033(15)
C44 0.0368(19) 0.064(2) 0.052(2) 0.0037(17) 0.0095(15) 0.0119(15)
C49 0.045(2) 0.069(2) 0.052(2) 0.0215(18) -0.0189(16) -0.0164(17)
C51 0.0354(17) 0.056(2) 0.058(2) -0.0057(17) -0.0011(15) -0.0146(15)
C53 0.051(2) 0.069(2) 0.057(2) 0.0188(19) -0.0262(18) -0.0210(18)
C45 0.059(2) 0.059(2) 0.050(2) -0.0049(17) 0.0174(18) 0.0156(18)
C28 0.072(3) 0.0387(18) 0.058(2) 0.0100(16) 0.0139(19) -0.0023(17)
C50 0.050(2) 0.064(2) 0.066(2) 0.021(2) -0.0084(18) -0.0164(18)
C12 0.082(3) 0.0388(18) 0.070(3) 0.0123(17) -0.029(2) -0.0103(18)
C16 0.059(2) 0.066(3) 0.067(3) 0.023(2) -0.003(2) 0.000(2)
C46 0.070(3) 0.061(2) 0.054(2) -0.0187(18) 0.0106(19) 0.002(2)
C52 0.053(2) 0.092(3) 0.066(3) 0.019(2) -0.031(2) -0.024(2)
C13 0.095(4) 0.049(2) 0.062(3) 0.0126(19) -0.024(2) -0.016(2)
C17 0.100(4) 0.070(3) 0.080(3) 0.032(3) -0.027(3) -0.023(3)
C14 0.092(4) 0.057(3) 0.087(3) 0.016(2) -0.018(3) 0.005(2)
C15 0.134(5) 0.057(3) 0.088(4) 0.010(3) -0.017(3) -0.023(3)

loop_
_atom_type_symbol
_atom_type_description
_atom_type_scat_dispersion_real
_atom_type_scat_dispersion_imag
_atom_type_scat_source
C C 0.0181 0.0091 'International Tables Vol C Tables 4.2.6.8 and 6.1.1.4'
H H 0.0000 0.0000 'International Tables Vol C Tables 4.2.6.8 and 6.1.1.4'
Cu Cu -1.9646 0.5888 'International Tables Vol C Tables 4.2.6.8 and 6.1.1.4'
F F 0.0727 0.0534 'International Tables Vol C Tables 4.2.6.8 and 6.1.1.4'
N N 0.0311 0.0180 'International Tables Vol C Tables 4.2.6.8 and 6.1.1.4'
O O 0.0492 0.0322 'International Tables Vol C Tables 4.2.6.8 and 6.1.1.4'
P P 0.2955 0.4335 'International Tables Vol C Tables 4.2.6.8 and 6.1.1.4'

loop_
_exptl_crystal_face_index_h
_exptl_crystal_face_index_k
_exptl_crystal_face_index_l
_exptl_crystal_face_perp_dist
2 30 1 0.2354
-13 -29 30 1.3033
4 -30 -5 0.5518
12 30 1 0.7951
-10 -30 -17 0.6951
-7 30 9 1.2585

loop_
_geom_angle_atom_site_label_1
_geom_angle_atom_site_label_2
_geom_angle_atom_site_label_3
_geom_angle
_geom_angle_site_symmetry_1
_geom_angle_site_symmetry_3
_geom_angle_publ_flag
P2 Cu1 P1 113.21(3) . . ?
N1 Cu1 P1 108.48(6) . . ?
N1 Cu1 P2 123.07(7) . . ?
N2 Cu1 P1 112.53(7) . . ?
N2 Cu1 P2 115.81(7) . . ?
N2 Cu1 N1 79.50(9) . . ?
C18 P1 Cu1 111.19(9) . . ?
C18 P1 C30 105.40(13) . . ?
C18 P1 C24 104.09(13) . . ?
C30 P1 Cu1 113.58(9) . . ?
C30 P1 C24 102.83(14) . . ?
C24 P1 Cu1 118.48(10) . . ?
C48 P2 Cu1 115.79(9) . . ?
C37 P2 Cu1 118.66(10) . . ?
C37 P2 C48 102.49(14) . . ?
C42 P2 Cu1 112.68(10) . . ?
C42 P2 C48 101.99(14) . . ?
C42 P2 C37 103.13(14) . . ?
F4 P3 F1 179.50(16) . . ?
F6 P3 F1 89.65(14) . . ?
F6 P3 F4 89.99(14) . . ?
F6 P3 F3 89.24(19) . . ?
F3 P3 F1 88.75(14) . . ?
F3 P3 F4 90.89(14) . . ?
F2 P3 F1 89.80(15) . . ?
F2 P3 F4 90.55(15) . . ?
F2 P3 F6 89.43(19) . . ?
F2 P3 F3 178.0(2) . . ?
F2 P3 F5 91.7(2) . . ?
F5 P3 F1 88.90(14) . . ?
F5 P3 F4 91.45(15) . . ?
F5 P3 F6 178.16(17) . . ?
F5 P3 F3 89.6(2) . . ?
C31 O1 C36 117.2(2) . . ?
C5 N1 Cu1 112.39(18) . . ?
C1 N1 Cu1 127.66(19) . . ?
C1 N1 C5 119.0(2) . . ?
C6 N2 Cu1 114.82(19) . . ?
C10 N2 Cu1 127.1(2) . . ?
C10 N2 C6 118.1(3) . . ?
N1 C5 C6 116.3(2) . . ?
N1 C5 C4 122.1(3) . . ?
C4 C5 C6 121.6(3) . . ?
C19 C18 P1 123.4(2) . . ?
C19 C18 C23 118.7(3) . . ?
C23 C18 P1 117.7(2) . . ?
N2 C6 C5 115.7(2) . . ?
N2 C6 C7 121.7(3) . . ?
C7 C6 C5 122.6(3) . . ?
C49 C48 P2 118.1(2) . . ?
C49 C48 C53 118.1(3) . . ?
C53 C48 P2 123.6(3) . . ?
N1 C1 C2 120.7(3) . . ?
N1 C1 C11 116.2(3) . . ?
C2 C1 C11 123.1(3) . . ?
C31 C30 P1 118.7(2) . . ?
C35 C30 P1 123.5(2) . . ?
C35 C30 C31 117.5(3) . . ?
C18 C19 H19 119.9 . . ?
C20 C19 C18 120.3(3) . . ?
C20 C19 H19 119.9 . . ?
C36 C37 P2 119.5(2) . . ?
C38 C37 P2 123.1(2) . . ?
C38 C37 C36 117.4(3) . . ?
C37 C36 O1 118.8(2) . . ?
C41 C36 O1 118.9(3) . . ?
C41 C36 C37 122.2(3) . . ?
C1 C2 H2 119.9 . . ?
C3 C2 C1 120.1(3) . . ?
C3 C2 H2 119.9 . . ?
C2 C3 H3 120.3 . . ?
C2 C3 C4 119.4(3) . . ?
C4 C3 H3 120.3 . . ?
O1 C31 C30 115.3(2) . . ?
C32 C31 O1 122.9(3) . . ?
C32 C31 C30 121.8(3) . . ?
C25 C24 P1 123.4(2) . . ?
C25 C24 C29 118.8(3) . . ?
C29 C24 P1 117.8(2) . . ?
C5 C4 H4 120.7 . . ?
C3 C4 C5 118.6(3) . . ?
C3 C4 H4 120.7 . . ?
C18 C23 H23 119.7 . . ?
C22 C23 C18 120.7(3) . . ?
C22 C23 H23 119.7 . . ?
C43 C42 P2 117.5(2) . . ?
C43 C42 C47 118.6(3) . . ?
C47 C42 P2 124.0(3) . . ?
C6 C7 H7 120.4 . . ?
C8 C7 C6 119.2(3) . . ?
C8 C7 H7 120.4 . . ?
C24 C25 H25 120.1 . . ?
C24 C25 C26 119.8(3) . . ?
C26 C25 H25 120.1 . . ?
C37 C38 H38 119.7 . . ?
C39 C38 C37 120.5(3) . . ?
C39 C38 H38 119.7 . . ?
C42 C43 H43 119.5 . . ?
C44 C43 C42 121.1(3) . . ?
C44 C43 H43 119.5 . . ?
C30 C35 H35 119.5 . . ?
C34 C35 C30 121.0(3) . . ?
C34 C35 H35 119.5 . . ?
C1 C11 H11A 108.5 . . ?
C1 C11 H11B 108.5 . . ?
H11A C11 H11B 107.5 . . ?
C12 C11 C1 115.1(3) . . ?
C12 C11 H11A 108.5 . . ?
C12 C11 H11B 108.5 . . ?
C19 C20 H20 119.9 . . ?
C21 C20 C19 120.3(3) . . ?
C21 C20 H20 119.9 . . ?
C31 C32 H32 120.4 . . ?
C33 C32 C31 119.2(3) . . ?
C33 C32 H32 120.4 . . ?
C36 C41 H41 120.3 . . ?
C36 C41 C40 119.4(3) . . ?
C40 C41 H41 120.3 . . ?
C25 C26 H26 119.5 . . ?
C27 C26 C25 121.0(3) . . ?
C27 C26 H26 119.5 . . ?
C20 C21 H21 120.1 . . ?
C20 C21 C22 119.8(3) . . ?
C22 C21 H21 120.1 . . ?
C7 C8 H8 120.4 . . ?
C9 C8 C7 119.3(3) . . ?
C9 C8 H8 120.4 . . ?
C41 C40 H40 120.3 . . ?
C39 C40 C41 119.4(3) . . ?
C39 C40 H40 120.3 . . ?
C23 C22 C21 120.2(3) . . ?
C23 C22 H22 119.9 . . ?
C21 C22 H22 119.9 . . ?
C35 C34 H34 120.1 . . ?
C35 C34 C33 119.9(3) . . ?
C33 C34 H34 120.1 . . ?
C38 C39 H39 119.4 . . ?
C40 C39 C38 121.1(3) . . ?
C40 C39 H39 119.4 . . ?
C32 C33 C34 120.7(3) . . ?
C32 C33 H33 119.7 . . ?
C34 C33 H33 119.7 . . ?
C26 C27 H27 120.2 . . ?
C26 C27 C28 119.7(3) . . ?
C28 C27 H27 120.2 . . ?
C24 C29 H29 119.6 . . ?
C28 C29 C24 120.8(3) . . ?
C28 C29 H29 119.6 . . ?
N2 C10 H10 118.4 . . ?
N2 C10 C9 123.3(3) . . ?
C9 C10 H10 118.4 . . ?
C42 C47 H47 119.8 . . ?
C46 C47 C42 120.3(4) . . ?
C46 C47 H47 119.8 . . ?
C8 C9 C10 118.4(3) . . ?
C8 C9 H9 120.8 . . ?
C10 C9 H9 120.8 . . ?
C43 C44 H44 120.0 . . ?
C43 C44 C45 119.9(3) . . ?
C45 C44 H44 120.0 . . ?
C48 C49 H49 119.2 . . ?
C48 C49 C50 121.6(3) . . ?
C50 C49 H49 119.2 . . ?
C50 C51 H51 120.6 . . ?
C52 C51 H51 120.6 . . ?
C52 C51 C50 118.8(3) . . ?
C48 C53 H53 120.1 . . ?
C48 C53 C52 119.8(4) . . ?
C52 C53 H53 120.1 . . ?
C44 C45 H45 120.1 . . ?
C46 C45 C44 119.8(3) . . ?
C46 C45 H45 120.1 . . ?
C27 C28 C29 120.0(3) . . ?
C27 C28 H28 120.0 . . ?
C29 C28 H28 120.0 . . ?
C49 C50 H50 120.1 . . ?
C51 C50 C49 119.8(4) . . ?
C51 C50 H50 120.1 . . ?
C11 C12 H12A 108.5 . . ?
C11 C12 H12B 108.5 . . ?
C11 C12 C13 114.9(3) . . ?
H12A C12 H12B 107.5 . . ?
C13 C12 H12A 108.5 . . ?
C13 C12 H12B 108.5 . . ?
H16A C16 H16B 107.4 . . ?
C13 C16 H16A 108.4 . . ?
C13 C16 H16B 108.4 . . ?
C13 C16 C17 115.6(4) . . ?
C17 C16 H16A 108.4 . . ?
C17 C16 H16B 108.4 . . ?
C47 C46 H46 119.9 . . ?
C45 C46 C47 120.2(4) . . ?
C45 C46 H46 119.9 . . ?
C51 C52 C53 121.7(4) . . ?
C51 C52 H52 119.2 . . ?
C53 C52 H52 119.2 . . ?
C12 C13 H13 106.3 . . ?
C16 C13 C12 108.5(4) . . ?
C16 C13 H13 106.3 . . ?
C16 C13 C14 119.4(4) . . ?
C14 C13 C12 109.3(4) . . ?
C14 C13 H13 106.3 . . ?
C16 C17 H17A 109.5 . . ?
C16 C17 H17B 109.5 . . ?
C16 C17 H17C 109.5 . . ?
H17A C17 H17B 109.5 . . ?
H17A C17 H17C 109.5 . . ?
H17B C17 H17C 109.5 . . ?
C13 C14 H14A 109.3 . . ?
C13 C14 H14B 109.3 . . ?
H14A C14 H14B 108.0 . . ?
C15 C14 C13 111.5(5) . . ?
C15 C14 H14A 109.3 . . ?
C15 C14 H14B 109.3 . . ?
C14 C15 H15A 109.5 . . ?
C14 C15 H15B 109.5 . . ?
C14 C15 H15C 109.5 . . ?
H15A C15 H15B 109.5 . . ?
H15A C15 H15C 109.5 . . ?
H15B C15 H15C 109.5 . . ?

loop_
_geom_bond_atom_site_label_1
_geom_bond_atom_site_label_2
_geom_bond_distance
_geom_bond_site_symmetry_2
_geom_bond_publ_flag
Cu1 P1 2.2664(8) . ?
Cu1 P2 2.2576(8) . ?
Cu1 N1 2.110(2) . ?
Cu1 N2 2.069(2) . ?
P1 C18 1.821(3) . ?
P1 C30 1.824(3) . ?
P1 C24 1.833(3) . ?
P2 C48 1.837(3) . ?
P2 C37 1.837(3) . ?
P2 C42 1.823(3) . ?
P3 F1 1.599(2) . ?
P3 F4 1.593(2) . ?
P3 F6 1.583(3) . ?
P3 F3 1.583(3) . ?
P3 F2 1.564(3) . ?
P3 F5 1.570(3) . ?
O1 C36 1.398(3) . ?
O1 C31 1.389(4) . ?
N1 C5 1.356(4) . ?
N1 C1 1.352(4) . ?
N2 C6 1.347(4) . ?
N2 C10 1.343(4) . ?
C5 C6 1.485(4) . ?
C5 C4 1.390(4) . ?
C18 C19 1.392(4) . ?
C18 C23 1.395(4) . ?
C6 C7 1.387(4) . ?
C48 C49 1.373(5) . ?
C48 C53 1.373(4) . ?
C1 C2 1.390(4) . ?
C1 C11 1.503(4) . ?
C30 C31 1.400(4) . ?
C30 C35 1.394(4) . ?
C19 H19 0.9300 . ?
C19 C20 1.389(4) . ?
C37 C36 1.395(4) . ?
C37 C38 1.394(4) . ?
C36 C41 1.382(4) . ?
C2 H2 0.9300 . ?
C2 C3 1.377(4) . ?
C3 H3 0.9300 . ?
C3 C4 1.378(4) . ?
C31 C32 1.379(4) . ?
C24 C25 1.386(4) . ?
C24 C29 1.399(4) . ?
C4 H4 0.9300 . ?
C23 H23 0.9300 . ?
C23 C22 1.378(4) . ?
C42 C43 1.392(4) . ?
C42 C47 1.395(5) . ?
C7 H7 0.9300 . ?
C7 C8 1.383(5) . ?
C25 H25 0.9300 . ?
C25 C26 1.392(4) . ?
C38 H38 0.9300 . ?
C38 C39 1.390(5) . ?
C43 H43 0.9300 . ?
C43 C44 1.377(5) . ?
C35 H35 0.9300 . ?
C35 C34 1.379(5) . ?
C11 H11A 0.9700 . ?
C11 H11B 0.9700 . ?
C11 C12 1.497(5) . ?
C20 H20 0.9300 . ?
C20 C21 1.378(5) . ?
C32 H32 0.9300 . ?
C32 C33 1.373(5) . ?
C41 H41 0.9300 . ?
C41 C40 1.390(5) . ?
C26 H26 0.9300 . ?
C26 C27 1.375(5) . ?
C21 H21 0.9300 . ?
C21 C22 1.383(5) . ?
C8 H8 0.9300 . ?
C8 C9 1.376(5) . ?
C40 H40 0.9300 . ?
C40 C39 1.373(5) . ?
C22 H22 0.9300 . ?
C34 H34 0.9300 . ?
C34 C33 1.383(5) . ?
C39 H39 0.9300 . ?
C33 H33 0.9300 . ?
C27 H27 0.9300 . ?
C27 C28 1.380(5) . ?
C29 H29 0.9300 . ?
C29 C28 1.382(5) . ?
C10 H10 0.9300 . ?
C10 C9 1.377(5) . ?
C47 H47 0.9300 . ?
C47 C46 1.388(5) . ?
C9 H9 0.9300 . ?
C44 H44 0.9300 . ?
C44 C45 1.387(6) . ?
C49 H49 0.9300 . ?
C49 C50 1.384(5) . ?
C51 H51 0.9300 . ?
C51 C50 1.365(5) . ?
C51 C52 1.362(6) . ?
C53 H53 0.9300 . ?
C53 C52 1.384(5) . ?
C45 H45 0.9300 . ?
C45 C46 1.381(6) . ?
C28 H28 0.9300 . ?
C50 H50 0.9300 . ?
C12 H12A 0.9700 . ?
C12 H12B 0.9700 . ?
C12 C13 1.561(6) . ?
C16 H16A 0.9700 . ?
C16 H16B 0.9700 . ?
C16 C13 1.544(7) . ?
C16 C17 1.549(6) . ?
C46 H46 0.9300 . ?
C52 H52 0.9300 . ?
C13 H13 0.9800 . ?
C13 C14 1.547(6) . ?
C17 H17A 0.9600 . ?
C17 H17B 0.9600 . ?
C17 H17C 0.9600 . ?
C14 H14A 0.9700 . ?
C14 H14B 0.9700 . ?
C14 C15 1.533(8) . ?
C15 H15A 0.9600 . ?
C15 H15B 0.9600 . ?
C15 H15C 0.9600 . ?

loop_
_geom_torsion_atom_site_label_1
_geom_torsion_atom_site_label_2
_geom_torsion_atom_site_label_3
_geom_torsion_atom_site_label_4
_geom_torsion
_geom_torsion_site_symmetry_1
_geom_torsion_site_symmetry_2
_geom_torsion_site_symmetry_3
_geom_torsion_site_symmetry_4
_geom_torsion_publ_flag
Cu1 P1 C18 C19 -114.5(2) . . . . ?
Cu1 P1 C18 C23 60.6(2) . . . . ?
Cu1 P1 C30 C31 45.1(2) . . . . ?
Cu1 P1 C30 C35 -129.2(2) . . . . ?
Cu1 P1 C24 C25 -136.7(2) . . . . ?
Cu1 P1 C24 C29 43.7(3) . . . . ?
Cu1 P2 C48 C49 33.0(3) . . . . ?
Cu1 P2 C48 C53 -151.7(3) . . . . ?
Cu1 P2 C37 C36 38.1(3) . . . . ?
Cu1 P2 C37 C38 -144.3(2) . . . . ?
Cu1 P2 C42 C43 27.8(3) . . . . ?
Cu1 P2 C42 C47 -151.4(3) . . . . ?
Cu1 N1 C5 C6 -11.7(3) . . . . ?
Cu1 N1 C5 C4 168.8(2) . . . . ?
Cu1 N1 C1 C2 -166.3(2) . . . . ?
Cu1 N1 C1 C11 14.0(3) . . . . ?
Cu1 N2 C6 C5 3.5(3) . . . . ?
Cu1 N2 C6 C7 -177.7(2) . . . . ?
Cu1 N2 C10 C9 179.7(3) . . . . ?
P1 C18 C19 C20 174.8(2) . . . . ?
P1 C18 C23 C22 -175.5(2) . . . . ?
P1 C30 C31 O1 8.4(3) . . . . ?
P1 C30 C31 C32 -173.2(2) . . . . ?
P1 C30 C35 C34 173.5(3) . . . . ?
P1 C24 C25 C26 -179.6(3) . . . . ?
P1 C24 C29 C28 178.8(3) . . . . ?
P2 C48 C49 C50 172.2(3) . . . . ?
P2 C48 C53 C52 -171.6(4) . . . . ?
P2 C37 C36 O1 -4.0(4) . . . . ?
P2 C37 C36 C41 179.0(2) . . . . ?
P2 C37 C38 C39 -177.7(3) . . . . ?
P2 C42 C43 C44 -178.1(3) . . . . ?
P2 C42 C47 C46 178.1(3) . . . . ?
O1 C36 C41 C40 -178.6(3) . . . . ?
O1 C31 C32 C33 177.2(3) . . . . ?
N1 C5 C6 N2 5.8(4) . . . . ?
N1 C5 C6 C7 -173.0(3) . . . . ?
N1 C5 C4 C3 -0.5(4) . . . . ?
N1 C1 C2 C3 -1.1(4) . . . . ?
N1 C1 C11 C12 -176.1(3) . . . . ?
N2 C6 C7 C8 -1.8(5) . . . . ?
N2 C10 C9 C8 -2.5(6) . . . . ?
C5 N1 C1 C2 1.9(4) . . . . ?
C5 N1 C1 C11 -177.9(2) . . . . ?
C5 C6 C7 C8 176.9(3) . . . . ?
C18 P1 C30 C31 -76.9(2) . . . . ?
C18 P1 C30 C35 108.9(3) . . . . ?
C18 P1 C24 C25 -12.7(3) . . . . ?
C18 P1 C24 C29 167.8(3) . . . . ?
C18 C19 C20 C21 0.8(5) . . . . ?
C18 C23 C22 C21 0.0(5) . . . . ?
C6 N2 C10 C9 1.7(5) . . . . ?
C6 C5 C4 C3 180.0(3) . . . . ?
C6 C7 C8 C9 0.9(5) . . . . ?
C48 P2 C37 C36 -90.8(3) . . . . ?
C48 P2 C37 C38 86.8(3) . . . . ?
C48 P2 C42 C43 152.6(2) . . . . ?
C48 P2 C42 C47 -26.6(3) . . . . ?
C48 C49 C50 C51 1.4(7) . . . . ?
C48 C53 C52 C51 -2.2(8) . . . . ?
C1 N1 C5 C6 178.5(2) . . . . ?
C1 N1 C5 C4 -1.1(4) . . . . ?
C1 C2 C3 C4 -0.6(4) . . . . ?
C1 C11 C12 C13 -176.6(4) . . . . ?
C30 P1 C18 C19 9.0(3) . . . . ?
C30 P1 C18 C23 -175.9(2) . . . . ?
C30 P1 C24 C25 97.1(3) . . . . ?
C30 P1 C24 C29 -82.5(3) . . . . ?
C30 C31 C32 C33 -1.0(5) . . . . ?
C30 C35 C34 C33 0.0(5) . . . . ?
C19 C18 C23 C22 -0.1(4) . . . . ?
C19 C20 C21 C22 -1.0(5) . . . . ?
C37 P2 C48 C49 163.7(3) . . . . ?
C37 P2 C48 C53 -20.9(4) . . . . ?
C37 P2 C42 C43 -101.3(3) . . . . ?
C37 P2 C42 C47 79.4(3) . . . . ?
C37 C36 C41 C40 -1.6(5) . . . . ?
C37 C38 C39 C40 -0.7(5) . . . . ?
C36 O1 C31 C30 -150.9(3) . . . . ?
C36 O1 C31 C32 30.8(4) . . . . ?
C36 C37 C38 C39 -0.1(5) . . . . ?
C36 C41 C40 C39 0.9(5) . . . . ?
C2 C1 C11 C12 4.2(5) . . . . ?
C2 C3 C4 C5 1.3(4) . . . . ?
C31 O1 C36 C37 92.0(3) . . . . ?
C31 O1 C36 C41 -90.8(3) . . . . ?
C31 C30 C35 C34 -0.9(5) . . . . ?
C31 C32 C33 C34 0.1(6) . . . . ?
C24 P1 C18 C19 116.9(2) . . . . ?
C24 P1 C18 C23 -68.0(2) . . . . ?
C24 P1 C30 C31 174.4(2) . . . . ?
C24 P1 C30 C35 0.1(3) . . . . ?
C24 C25 C26 C27 0.6(5) . . . . ?
C24 C29 C28 C27 1.0(6) . . . . ?
C4 C5 C6 N2 -174.7(3) . . . . ?
C4 C5 C6 C7 6.5(4) . . . . ?
C23 C18 C19 C20 -0.3(4) . . . . ?
C42 P2 C48 C49 -89.7(3) . . . . ?
C42 P2 C48 C53 85.6(3) . . . . ?
C42 P2 C37 C36 163.5(2) . . . . ?
C42 P2 C37 C38 -18.9(3) . . . . ?
C42 C43 C44 C45 0.1(6) . . . . ?
C42 C47 C46 C45 -0.2(7) . . . . ?
C7 C8 C9 C10 1.1(6) . . . . ?
C25 C24 C29 C28 -0.8(5) . . . . ?
C25 C26 C27 C28 -0.4(6) . . . . ?
C38 C37 C36 O1 178.2(3) . . . . ?
C38 C37 C36 C41 1.2(5) . . . . ?
C43 C42 C47 C46 -1.1(6) . . . . ?
C43 C44 C45 C46 -1.4(6) . . . . ?
C35 C30 C31 O1 -176.9(3) . . . . ?
C35 C30 C31 C32 1.4(4) . . . . ?
C35 C34 C33 C32 0.4(6) . . . . ?
C11 C1 C2 C3 178.6(3) . . . . ?
C11 C12 C13 C16 74.2(5) . . . . ?
C11 C12 C13 C14 -154.0(4) . . . . ?
C20 C21 C22 C23 0.6(5) . . . . ?
C41 C40 C39 C38 0.3(5) . . . . ?
C26 C27 C28 C29 -0.4(6) . . . . ?
C29 C24 C25 C26 0.0(5) . . . . ?
C10 N2 C6 C5 -178.3(3) . . . . ?
C10 N2 C6 C7 0.5(4) . . . . ?
C47 C42 C43 C44 1.2(5) . . . . ?
C44 C45 C46 C47 1.4(7) . . . . ?
C49 C48 C53 C52 3.7(7) . . . . ?
C53 C48 C49 C50 -3.4(6) . . . . ?
C50 C51 C52 C53 0.1(8) . . . . ?
C12 C13 C14 C15 -61.8(6) . . . . ?
C16 C13 C14 C15 63.9(6) . . . . ?
C52 C51 C50 C49 0.3(7) . . . . ?
C17 C16 C13 C12 169.1(4) . . . . ?
C17 C16 C13 C14 43.1(6) . . . . ?
